data_2206817
loop_
_publ_author_name
'Guo, Cheng'
'Gu, Xi-Feng'

_publ_section_title
;
 Ethyl
 2-amino-4-(2-methoxyphenyl)-4<i>H</i>-benzo[<i>h</i>]chromene-3-carboxylate
;
_journal_coeditor_code WW6412
_journal_issue 9
_journal_name_full 'Acta Crystallographica Section E'
_journal_page_first o3104
_journal_page_last o3105
_journal_paper_doi 10.1107/S1600536805025018
_journal_volume 61
_journal_year 2005
_chemical_formula_iupac 'C23 H21 N O4'
_chemical_formula_moiety 'C23 H21 N O4'
_chemical_formula_sum 'C23 H21 N O4'
_chemical_formula_weight 375.41
_chemical_name_systematic
;
Ethyl 2-amino-4-(2-methoxyphenyl)-4H-benzo[h]chromene-3-carboxylate
;
_space_group_IT_number 2
_symmetry_cell_setting triclinic
_symmetry_space_group_name_Hall '-P 1'
_symmetry_space_group_name_H-M 'P -1'
_atom_sites_solution_hydrogens geom
_atom_sites_solution_primary direct
_atom_sites_solution_secondary difmap
_cell_angle_alpha 101.45(3)
_cell_angle_beta 96.33(3)
_cell_angle_gamma 96.82(3)
_cell_formula_units_Z 2
_cell_length_a 6.9960(14)
_cell_length_b 10.542(2)
_cell_length_c 13.522(3)
_cell_measurement_reflns_used 25
_cell_measurement_temperature 293(2)
_cell_measurement_theta_max 13
_cell_measurement_theta_min 10
_cell_volume 961.3(4)
_computing_cell_refinement 'CAD-4 Software'
_computing_data_collection 'CAD-4 Software (Enraf--Nonius, 1989)'
_computing_data_reduction 'XCAD4 (Harms & Wocadlo, 1995)'
_computing_molecular_graphics 'SHELXTL (Siemens, 1996)'
_computing_publication_material SHELXTL
_computing_structure_refinement 'SHELXL97 (Sheldrick, 1997)'
_computing_structure_solution 'SHELXS97 (Sheldrick, 1997)'
_diffrn_ambient_temperature 293(2)
_diffrn_measured_fraction_theta_full 1.000
_diffrn_measured_fraction_theta_max 1.000
_diffrn_measurement_device_type 'Enraf--Nonius CAD-4'
_diffrn_measurement_method \w/2\q
_diffrn_radiation_monochromator graphite
_diffrn_radiation_source 'fine-focus sealed tube'
_diffrn_radiation_type MoK\a
_diffrn_radiation_wavelength 0.71073
_diffrn_reflns_av_R_equivalents 0.0514
_diffrn_reflns_av_sigmaI/netI 0.0411
_diffrn_reflns_limit_h_max 8
_diffrn_reflns_limit_h_min 0
_diffrn_reflns_limit_k_max 12
_diffrn_reflns_limit_k_min -12
_diffrn_reflns_limit_l_max 16
_diffrn_reflns_limit_l_min -16
_diffrn_reflns_number 4100
_diffrn_reflns_theta_full 25.97
_diffrn_reflns_theta_max 25.97
_diffrn_reflns_theta_min 1.55
_diffrn_standards_decay_% 0
_diffrn_standards_interval_count 200
_diffrn_standards_interval_time 120
_diffrn_standards_number 3
_exptl_absorpt_coefficient_mu 0.089
_exptl_absorpt_correction_type none
_exptl_crystal_colour Colourless
_exptl_crystal_density_diffrn 1.297
_exptl_crystal_density_method 'not measured'
_exptl_crystal_description Block
_exptl_crystal_F_000 396
_exptl_crystal_size_max .4
_exptl_crystal_size_mid .3
_exptl_crystal_size_min .2
_refine_diff_density_max 0.227
_refine_diff_density_min -0.219
_refine_ls_extinction_coef 0.050(6)
_refine_ls_extinction_expression Fc^*^=kFc[1+0.001xFc^2^\l^3^/sin(2\q)]^-1/4^
_refine_ls_extinction_method SHELXL97
_refine_ls_goodness_of_fit_ref 1.048
_refine_ls_hydrogen_treatment mixed
_refine_ls_matrix_type full
_refine_ls_number_parameters 262
_refine_ls_number_reflns 3775
_refine_ls_number_restraints 0
_refine_ls_restrained_S_all 1.048
_refine_ls_R_factor_all 0.0997
_refine_ls_R_factor_gt 0.0566
_refine_ls_shift/su_max 0.001
_refine_ls_shift/su_mean 0.000
_refine_ls_structure_factor_coef Fsqd
_refine_ls_weighting_details 'calc w = 1/[\s^2^(Fo^2^)+(0.09P)^2^+0.2P] where P = (Fo^2^+2Fc^2^)/3'
_refine_ls_weighting_scheme calc
_refine_ls_wR_factor_gt 0.1574
_refine_ls_wR_factor_ref 0.1874
_reflns_number_gt 2310
_reflns_number_total 3775
_reflns_threshold_expression I>2\s(I)
_cod_data_source_file ww6412.cif
_cod_data_source_block I
_cod_original_cell_volume 961.3(3)
_cod_database_code 2206817
_cod_database_fobs_code 2206817

loop_
_symmetry_equiv_pos_as_xyz
'x, y, z'
'-x, -y, -z'

loop_
_atom_site_label
_atom_site_fract_x
_atom_site_fract_y
_atom_site_fract_z
_atom_site_U_iso_or_equiv
_atom_site_adp_type
_atom_site_calc_flag
_atom_site_refinement_flags
_atom_site_occupancy
_atom_site_type_symbol
O1 0.5852(2) 0.72409(16) 0.59936(13) 0.0624(5) Uani d . 1 O
O2 0.2646(3) 0.67207(19) 0.54931(15) 0.0746(6) Uani d . 1 O
O3 0.2670(2) 0.34957(15) 0.68622(13) 0.0562(5) Uani d . 1 O
O4 0.4026(3) 0.5735(2) 0.87238(14) 0.0756(6) Uani d . 1 O
N 0.0850(3) 0.4661(3) 0.60674(19) 0.0673(7) Uani d . 1 N
C1 0.7846(5) 0.9007(3) 0.5603(3) 0.0999(11) Uani d . 1 C
H1A 0.7868 0.9732 0.5272 0.150 Uiso calc R 1 H
H1B 0.8667 0.8412 0.5306 0.150 Uiso calc R 1 H
H1C 0.8308 0.9320 0.6316 0.150 Uiso calc R 1 H
C2 0.5813(4) 0.8317(3) 0.5474(2) 0.0730(8) Uani d . 1 C
H2A 0.4966 0.8911 0.5765 0.088 Uiso calc R 1 H
H2B 0.5332 0.7990 0.4756 0.088 Uiso calc R 1 H
C3 0.4136(4) 0.6500(2) 0.59612(17) 0.0543(6) Uani d . 1 C
C4 0.4286(3) 0.5459(2) 0.65041(17) 0.0486(5) Uani d . 1 C
C5 0.2668(3) 0.4590(2) 0.64685(17) 0.0508(6) Uani d . 1 C
C6 0.4448(3) 0.3168(2) 0.72188(17) 0.0513(6) Uani d . 1 C
C7 0.4318(4) 0.1904(2) 0.74412(17) 0.0549(6) Uani d . 1 C
C8 0.2574(4) 0.1034(3) 0.7279(2) 0.0685(7) Uani d . 1 C
H8A 0.1428 0.1275 0.7006 0.082 Uiso calc R 1 H
C9 0.2555(5) -0.0168(3) 0.7520(3) 0.0871(9) Uani d . 1 C
H9A 0.1398 -0.0744 0.7398 0.105 Uiso calc R 1 H
C10 0.4245(6) -0.0536(3) 0.7945(3) 0.0923(11) Uani d . 1 C
H10A 0.4204 -0.1345 0.8125 0.111 Uiso calc R 1 H
C11 0.5953(5) 0.0275(3) 0.8101(2) 0.0836(9) Uani d . 1 C
H11A 0.7075 0.0009 0.8379 0.100 Uiso calc R 1 H
C12 0.6065(4) 0.1519(3) 0.78486(19) 0.0637(7) Uani d . 1 C
C13 0.7822(4) 0.2386(3) 0.7979(2) 0.0699(8) Uani d . 1 C
H13A 0.8973 0.2141 0.8243 0.084 Uiso calc R 1 H
C14 0.7854(4) 0.3569(3) 0.77249(19) 0.0621(7) Uani d . 1 C
H14A 0.9033 0.4115 0.7809 0.075 Uiso calc R 1 H
C15 0.6138(3) 0.3993(2) 0.73355(17) 0.0506(6) Uani d . 1 C
C16 0.6195(3) 0.5339(2) 0.70939(16) 0.0503(6) Uani d . 1 C
H16A 0.7189 0.5418 0.6644 0.060 Uiso calc R 1 H
C17 0.6856(3) 0.6386(2) 0.80602(17) 0.0545(6) Uani d . 1 C
C18 0.8641(4) 0.7172(2) 0.8187(2) 0.0665(7) Uani d . 1 C
H18A 0.9395 0.7075 0.7659 0.080 Uiso calc R 1 H
C19 0.9331(5) 0.8090(3) 0.9067(3) 0.0835(9) Uani d . 1 C
H19A 1.0537 0.8599 0.9131 0.100 Uiso calc R 1 H
C20 0.8244(6) 0.8251(3) 0.9842(3) 0.0918(11) Uani d . 1 C
H20A 0.8713 0.8873 1.0437 0.110 Uiso calc R 1 H
C21 0.6441(6) 0.7499(3) 0.9759(2) 0.0811(9) Uani d . 1 C
H21A 0.5697 0.7624 1.0290 0.097 Uiso calc R 1 H
C22 0.5757(4) 0.6554(2) 0.88715(19) 0.0621(7) Uani d . 1 C
C23 0.2869(5) 0.5797(4) 0.9540(2) 0.0950(11) Uani d . 1 C
H23A 0.1709 0.5172 0.9326 0.143 Uiso calc R 1 H
H23B 0.2525 0.6660 0.9719 0.143 Uiso calc R 1 H
H23C 0.3598 0.5600 1.0121 0.143 Uiso calc R 1 H
H2 0.080(4) 0.538(3) 0.579(2) 0.083(9) Uiso d . 1 H
H1 0.005(4) 0.397(3) 0.594(2) 0.072(9) Uiso d . 1 H

loop_
_atom_site_aniso_label
_atom_site_aniso_U_11
_atom_site_aniso_U_22
_atom_site_aniso_U_33
_atom_site_aniso_U_12
_atom_site_aniso_U_13
_atom_site_aniso_U_23
O1 0.0610(11) 0.0629(11) 0.0614(10) -0.0026(8) 0.0023(8) 0.0190(8)
O2 0.0664(12) 0.0772(13) 0.0825(13) 0.0053(9) -0.0118(10) 0.0380(10)
O3 0.0442(9) 0.0597(10) 0.0703(11) 0.0112(7) 0.0043(7) 0.0266(8)
O4 0.0759(13) 0.0945(14) 0.0608(11) 0.0247(11) 0.0195(9) 0.0140(10)
N 0.0454(13) 0.0769(17) 0.0865(17) 0.0066(12) 0.0000(11) 0.0403(14)
C1 0.103(3) 0.092(2) 0.105(3) -0.019(2) 0.019(2) 0.038(2)
C2 0.089(2) 0.0705(18) 0.0608(16) -0.0028(15) 0.0083(14) 0.0256(14)
C3 0.0592(15) 0.0567(14) 0.0443(12) 0.0059(12) -0.0004(11) 0.0096(10)
C4 0.0446(13) 0.0504(13) 0.0499(12) 0.0084(10) 0.0021(10) 0.0100(10)
C5 0.0477(13) 0.0571(14) 0.0501(13) 0.0151(11) 0.0026(10) 0.0153(11)
C6 0.0512(14) 0.0557(14) 0.0492(13) 0.0201(11) 0.0051(10) 0.0100(10)
C7 0.0648(16) 0.0568(14) 0.0477(13) 0.0222(12) 0.0106(11) 0.0127(11)
C8 0.0759(19) 0.0647(16) 0.0712(17) 0.0170(14) 0.0141(14) 0.0234(13)
C9 0.113(3) 0.0661(18) 0.092(2) 0.0169(18) 0.0211(19) 0.0336(17)
C10 0.136(3) 0.067(2) 0.092(2) 0.039(2) 0.028(2) 0.0363(17)
C11 0.110(3) 0.083(2) 0.0753(19) 0.055(2) 0.0197(18) 0.0300(16)
C12 0.0768(18) 0.0687(16) 0.0546(14) 0.0376(15) 0.0145(13) 0.0159(12)
C13 0.0641(17) 0.089(2) 0.0660(16) 0.0450(16) 0.0098(13) 0.0194(14)
C14 0.0499(14) 0.0775(18) 0.0606(15) 0.0231(13) 0.0030(11) 0.0130(13)
C15 0.0484(13) 0.0556(14) 0.0467(12) 0.0158(11) 0.0036(10) 0.0053(10)
C16 0.0426(12) 0.0586(14) 0.0483(12) 0.0090(10) 0.0046(10) 0.0080(10)
C17 0.0585(15) 0.0544(14) 0.0512(13) 0.0164(12) -0.0004(11) 0.0126(11)
C18 0.0665(17) 0.0564(15) 0.0719(17) 0.0055(13) -0.0104(13) 0.0152(13)
C19 0.095(2) 0.0574(17) 0.087(2) 0.0016(16) -0.0219(19) 0.0131(15)
C20 0.135(3) 0.0528(17) 0.074(2) 0.0123(19) -0.029(2) 0.0054(15)
C21 0.124(3) 0.0723(19) 0.0518(16) 0.039(2) 0.0078(16) 0.0133(14)
C22 0.0722(18) 0.0566(15) 0.0571(15) 0.0198(13) -0.0027(13) 0.0116(12)
C23 0.092(2) 0.141(3) 0.0728(19) 0.056(2) 0.0362(17) 0.0361(19)

loop_
_atom_type_symbol
_atom_type_description
_atom_type_scat_dispersion_real
_atom_type_scat_dispersion_imag
_atom_type_scat_source
C C 0.0033 0.0016 'International Tables Vol C Tables 4.2.6.8 and 6.1.1.4'
H H 0.0000 0.0000 'International Tables Vol C Tables 4.2.6.8 and 6.1.1.4'
N N 0.0061 0.0033 'International Tables Vol C Tables 4.2.6.8 and 6.1.1.4'
O O 0.0106 0.0060 'International Tables Vol C Tables 4.2.6.8 and 6.1.1.4'

loop_
_geom_angle_atom_site_label_1
_geom_angle_atom_site_label_2
_geom_angle_atom_site_label_3
_geom_angle
_geom_angle_publ_flag
C3 O1 C2 116.1(2) yes
C5 O3 C6 118.39(18) yes
C22 O4 C23 118.9(2) yes
C5 N H2 111.7(19) ?
C5 N H1 117(2) ?
H2 N H1 128(3) ?
C2 C1 H1A 109.5 ?
C2 C1 H1B 109.5 ?
H1A C1 H1B 109.5 ?
C2 C1 H1C 109.5 ?
H1A C1 H1C 109.5 ?
H1B C1 H1C 109.5 ?
O1 C2 C1 107.4(2) yes
O1 C2 H2A 110.2 ?
C1 C2 H2A 110.2 ?
O1 C2 H2B 110.2 ?
C1 C2 H2B 110.2 ?
H2A C2 H2B 108.5 ?
O2 C3 O1 120.9(2) yes
O2 C3 C4 126.2(2) yes
O1 C3 C4 112.9(2) yes
C5 C4 C3 118.3(2) yes
C5 C4 C16 120.9(2) ?
C3 C4 C16 120.8(2) yes
C4 C5 N 126.9(2) yes
C4 C5 O3 123.66(19) yes
N C5 O3 109.4(2) yes
C15 C6 O3 122.4(2) yes
C15 C6 C7 123.8(2) ?
O3 C6 C7 113.8(2) yes
C8 C7 C6 123.5(2) yes
C8 C7 C12 119.3(2) ?
C6 C7 C12 117.2(2) ?
C9 C8 C7 120.3(3) ?
C9 C8 H8A 119.8 ?
C7 C8 H8A 119.8 ?
C8 C9 C10 120.6(3) ?
C8 C9 H9A 119.7 ?
C10 C9 H9A 119.7 ?
C11 C10 C9 120.5(3) ?
C11 C10 H10A 119.8 ?
C9 C10 H10A 119.8 ?
C10 C11 C12 121.3(3) ?
C10 C11 H11A 119.4 ?
C12 C11 H11A 119.4 ?
C13 C12 C11 123.2(3) yes
C13 C12 C7 118.9(2) ?
C11 C12 C7 117.9(3) ?
C14 C13 C12 121.0(2) ?
C14 C13 H13A 119.5 ?
C12 C13 H13A 119.5 ?
C13 C14 C15 121.6(3) ?
C13 C14 H14A 119.2 ?
C15 C14 H14A 119.2 ?
C6 C15 C14 117.5(2) ?
C6 C15 C16 121.7(2) ?
C14 C15 C16 120.7(2) yes
C4 C16 C15 110.49(19) ?
C4 C16 C17 115.16(18) yes
C15 C16 C17 110.03(18) yes
C4 C16 H16A 106.9 ?
C15 C16 H16A 106.9 ?
C17 C16 H16A 106.9 ?
C18 C17 C22 117.5(2) ?
C18 C17 C16 120.4(2) yes
C22 C17 C16 122.1(2) yes
C19 C18 C17 122.2(3) ?
C19 C18 H18A 118.9 ?
C17 C18 H18A 118.9 ?
C20 C19 C18 119.7(3) ?
C20 C19 H19A 120.1 ?
C18 C19 H19A 120.1 ?
C19 C20 C21 120.8(3) ?
C19 C20 H20A 119.6 ?
C21 C20 H20A 119.6 ?
C20 C21 C22 119.3(3) ?
C20 C21 H21A 120.3 ?
C22 C21 H21A 120.3 ?
O4 C22 C21 124.0(3) yes
O4 C22 C17 115.6(2) yes
C21 C22 C17 120.4(3) ?
O4 C23 H23A 109.5 ?
O4 C23 H23B 109.5 ?
H23A C23 H23B 109.5 ?
O4 C23 H23C 109.5 ?
H23A C23 H23C 109.5 ?
H23B C23 H23C 109.5 ?

loop_
_geom_bond_atom_site_label_1
_geom_bond_atom_site_label_2
_geom_bond_distance
_geom_bond_publ_flag
O1 C3 1.344(3) yes
O1 C2 1.449(3) yes
O2 C3 1.230(3) yes
O3 C5 1.363(3) yes
O3 C6 1.391(3) yes
O4 C22 1.372(3) yes
O4 C23 1.435(3) yes
N C5 1.343(3) yes
N H2 0.91(3) ?
N H1 0.84(3) ?
C1 C2 1.494(4) yes
C1 H1A 0.9600 ?
C1 H1B 0.9600 ?
C1 H1C 0.9600 ?
C2 H2A 0.9700 ?
C2 H2B 0.9700 ?
C3 C4 1.443(3) yes
C4 C5 1.360(3) ?
C4 C16 1.510(3) ?
C6 C15 1.356(3) ?
C6 C7 1.418(3) ?
C7 C8 1.405(4) ?
C7 C12 1.421(3) ?
C8 C9 1.368(4) ?
C8 H8A 0.9300 ?
C9 C10 1.388(5) ?
C9 H9A 0.9300 ?
C10 C11 1.354(5) ?
C10 H10A 0.9300 ?
C11 C12 1.414(4) ?
C11 H11A 0.9300 ?
C12 C13 1.414(4) ?
C13 C14 1.357(4) ?
C13 H13A 0.9300 ?
C14 C15 1.414(3) ?
C14 H14A 0.9300 ?
C15 C16 1.514(3) ?
C16 C17 1.521(3) yes
C16 H16A 0.9800 ?
C17 C18 1.387(4) ?
C17 C22 1.403(4) ?
C18 C19 1.376(4) ?
C18 H18A 0.9300 ?
C19 C20 1.356(5) ?
C19 H19A 0.9300 ?
C20 C21 1.389(5) ?
C20 H20A 0.9300 ?
C21 C22 1.396(4) ?
C21 H21A 0.9300 ?
C23 H23A 0.9600 ?
C23 H23B 0.9600 ?
C23 H23C 0.9600 ?

loop_
_geom_hbond_atom_site_label_D
_geom_hbond_atom_site_label_H
_geom_hbond_atom_site_label_A
_geom_hbond_site_symmetry_A
_geom_hbond_distance_DH
_geom_hbond_distance_HA
_geom_hbond_distance_DA
_geom_hbond_angle_DHA
_geom_hbond_publ_flag
N H2 O2 . 0.91(3) 1.93(3) 2.671(4) 137(2) yes
C21 H21A Cg3 2_665 0.93 2.96 3.7227 141 yes

loop_
_geom_torsion_atom_site_label_1
_geom_torsion_atom_site_label_2
_geom_torsion_atom_site_label_3
_geom_torsion_atom_site_label_4
_geom_torsion
C3 O1 C2 C1 179.9(2)
C2 O1 C3 O2 1.6(3)
C2 O1 C3 C4 -179.3(2)
O2 C3 C4 C5 3.3(4)
O1 C3 C4 C5 -175.7(2)
O2 C3 C4 C16 -176.9(2)
O1 C3 C4 C16 4.1(3)
C3 C4 C5 N -7.7(4)
C16 C4 C5 N 172.4(2)
C3 C4 C5 O3 173.2(2)
C16 C4 C5 O3 -6.7(3)
C6 O3 C5 C4 -7.4(3)
C6 O3 C5 N 173.3(2)
C5 O3 C6 C15 10.5(3)
C5 O3 C6 C7 -169.32(19)
C15 C6 C7 C8 -177.3(2)
O3 C6 C7 C8 2.5(3)
C15 C6 C7 C12 2.7(3)
O3 C6 C7 C12 -177.53(19)
C6 C7 C8 C9 -179.4(2)
C12 C7 C8 C9 0.6(4)
C7 C8 C9 C10 1.2(5)
C8 C9 C10 C11 -2.0(5)
C9 C10 C11 C12 0.8(5)
C10 C11 C12 C13 -178.7(3)
C10 C11 C12 C7 1.1(4)
C8 C7 C12 C13 178.0(2)
C6 C7 C12 C13 -1.9(3)
C8 C7 C12 C11 -1.8(3)
C6 C7 C12 C11 178.3(2)
C11 C12 C13 C14 180.0(2)
C7 C12 C13 C14 0.2(4)
C12 C13 C14 C15 1.0(4)
O3 C6 C15 C14 178.7(2)
C7 C6 C15 C14 -1.5(3)
O3 C6 C15 C16 0.7(3)
C7 C6 C15 C16 -179.5(2)
C13 C14 C15 C6 -0.3(3)
C13 C14 C15 C16 177.7(2)
C5 C4 C16 C15 16.0(3)
C3 C4 C16 C15 -163.9(2)
C5 C4 C16 C17 -109.5(2)
C3 C4 C16 C17 70.7(3)
C6 C15 C16 C4 -13.1(3)
C14 C15 C16 C4 169.0(2)
C6 C15 C16 C17 115.2(2)
C14 C15 C16 C17 -62.8(3)
C4 C16 C17 C18 -122.2(2)
C15 C16 C17 C18 112.1(2)
C4 C16 C17 C22 61.0(3)
C15 C16 C17 C22 -64.6(3)
C22 C17 C18 C19 -0.2(4)
C16 C17 C18 C19 -177.1(2)
C17 C18 C19 C20 -0.4(4)
C18 C19 C20 C21 0.1(5)
C19 C20 C21 C22 0.9(4)
C23 O4 C22 C21 -3.0(4)
C23 O4 C22 C17 176.6(2)
C20 C21 C22 O4 178.0(2)
C20 C21 C22 C17 -1.5(4)
C18 C17 C22 O4 -178.4(2)
C16 C17 C22 O4 -1.6(3)
C18 C17 C22 C21 1.2(3)
C16 C17 C22 C21 178.0(2)

loop_
_cod_related_entry_id
_cod_related_entry_database
_cod_related_entry_code
1 ChemSpider 2589660
